data_2007367
loop_
_publ_author_name
'J\'an Lokaj'
'Viktor Kettmann'
'Viktor Milata'
'Rudolf Kada'
'Jordis Ulrich'

_publ_section_title
;
 2-(1-Methyl-1,2-dihydro-2-pyridylideneaminomethylene)propanedinitrile
;
_journal_issue 6
_journal_name_full 'Acta Crystallographica Section C'
_journal_page_first 785
_journal_page_last 787
_journal_paper_doi 10.1107/S0108270197017472
_journal_volume 54
_journal_year 1998
_chemical_formula_moiety 'C10 H8 N4 '
_chemical_formula_sum 'C10 H8 N4'
_chemical_formula_weight 184.20
_chemical_name_systematic
;
 2-(1-Methyl-1,2-dihydropyridine-2-iminomethylene)propanedinitrile
;
_space_group_IT_number 14
_symmetry_cell_setting monoclinic
_symmetry_space_group_name_Hall '-P 2yn'
_symmetry_space_group_name_H-M 'P 1 21/n 1'
_audit_creation_method SHELXL
_cell_angle_alpha 90.00
_cell_angle_beta 106.06(7)
_cell_angle_gamma 90.00
_cell_formula_units_Z 4
_cell_length_a 11.686(8)
_cell_length_b 3.956(2)
_cell_length_c 20.404(13)
_cell_measurement_reflns_used 15
_cell_measurement_temperature 293(2)
_cell_measurement_theta_max 19
_cell_measurement_theta_min 10
_cell_volume 906.5(10)
_computing_cell_refinement 'Syntex P21 diffractometer system'
_computing_data_collection 'Syntex P21 diffractometer system'
_computing_data_reduction 'XP21 (Pavel\<c\'ik, 1987)'
_computing_molecular_graphics 'ORTEPII (Johnson, 1976) '
_computing_publication_material SHELXL93
_computing_structure_refinement 'SHELXL93 (Sheldrick, 1993)'
_computing_structure_solution 'SHELXS86 (Sheldrick, 1990)'
_diffrn_ambient_temperature 293(2)
_diffrn_measurement_device 'Syntex P2~1~ diffractometer'
_diffrn_measurement_method \q/2\q
_diffrn_radiation_monochromator graphite
_diffrn_radiation_source 'fine-focus sealed tube'
_diffrn_radiation_type MoK\a
_diffrn_radiation_wavelength 0.71070
_diffrn_reflns_av_R_equivalents 0
_diffrn_reflns_av_sigmaI/netI 0.1670
_diffrn_reflns_limit_h_max 13
_diffrn_reflns_limit_h_min 0
_diffrn_reflns_limit_k_max 4
_diffrn_reflns_limit_k_min 0
_diffrn_reflns_limit_l_max 22
_diffrn_reflns_limit_l_min -24
_diffrn_reflns_number 1611
_diffrn_reflns_theta_max 25.07
_diffrn_reflns_theta_min 1.82
_diffrn_standards_decay_% 0
_diffrn_standards_interval_time 100
_diffrn_standards_number 2
_exptl_absorpt_coefficient_mu 0.088
_exptl_absorpt_correction_type none
_exptl_crystal_colour yellow
_exptl_crystal_density_diffrn 1.350
_exptl_crystal_density_meas 1.350(10)
_exptl_crystal_density_method 'flotation in bromoform/cyclohexane'
_exptl_crystal_description prism
_exptl_crystal_F_000 384
_exptl_crystal_size_max 0.30
_exptl_crystal_size_mid 0.25
_exptl_crystal_size_min 0.15
_refine_diff_density_max 0.270
_refine_diff_density_min -0.302
_refine_ls_extinction_method none
_refine_ls_goodness_of_fit_all 1.004
_refine_ls_goodness_of_fit_obs 1.105
_refine_ls_hydrogen_treatment noref
_refine_ls_matrix_type full
_refine_ls_number_parameters 127
_refine_ls_number_reflns 1611
_refine_ls_number_restraints 0
_refine_ls_restrained_S_all 1.004
_refine_ls_restrained_S_obs 1.105
_refine_ls_R_factor_all 0.1101
_refine_ls_R_factor_obs .0502
_refine_ls_shift/esd_max 0.001
_refine_ls_structure_factor_coef F^2^
_refine_ls_weighting_details 'w = 1/[\s^2^(Fo^2^)+(0.0719P)^2^] where P=(Fo^2^+2Fc^2^)/3'
_refine_ls_weighting_scheme calc
_refine_ls_wR_factor_all 0.1303
_refine_ls_wR_factor_obs .0975
_reflns_number_observed 988
_reflns_number_total 1611
_reflns_observed_criterion I>2\s(I)
_cod_data_source_file os1002.cif
_cod_data_source_block structure
_cod_depositor_comments
;
The following automatic conversions were performed:

'_refine_ls_weighting_scheme' value 'calc w =
1/[\s^2^(Fo^2^)+(0.0719P)^2^] where P=(Fo^2^+2Fc^2^)/3' was changed
to 'calc'. New tag '_refine_ls_weighting_details' was created. The
value of the new tag was set to 'w = 1/[\s^2^(Fo^2^)+(0.0719P)^2^]
where P=(Fo^2^+2Fc^2^)/3'.

Automatic conversion script
Id: cif_fix_values 3143 2015-03-26 13:38:13Z robertas 
;
_cod_original_sg_symbol_H-M 'P 21/n'
_cod_original_formula_sum 'C10 H8 N4 '
_cod_database_code 2007367

loop_
_symmetry_equiv_pos_as_xyz
'x, y, z'
'-x+1/2, y+1/2, -z+1/2'
'-x, -y, -z'
'x-1/2, -y-1/2, z-1/2'

loop_
_atom_site_aniso_label
_atom_site_aniso_U_11
_atom_site_aniso_U_22
_atom_site_aniso_U_33
_atom_site_aniso_U_12
_atom_site_aniso_U_13
_atom_site_aniso_U_23
N1 .0343(10) .0433(13) .0337(10) -.0029(10) .0053(8) -.0019(9)
C2 .0291(12) .0420(15) .0344(12) -.0009(12) .0018(9) -.0016(11)
C3 .0396(13) .058(2) .0393(13) -.0079(13) .0078(10) .0020(13)
C4 .0525(15) .068(2) .0370(13) -.0083(15) .0063(11) .0034(14)
C5 .055(2) .071(2) .0326(12) -.007(2) -.0006(12) .0010(14)
C6 .0387(13) .057(2) .0448(14) -.0072(13) -.0001(11) -.0059(14)
N7 .0333(10) .0499(13) .0338(10) -.0013(10) .0041(8) -.0004(9)
C8 .0366(12) .046(2) .0370(12) -.0005(12) .0082(10) -.0012(12)
C9 .0324(12) .049(2) .0349(12) -.0030(12) .0076(10) -.0024(12)
C10 .0398(14) .055(2) .0320(11) .0012(14) .0080(11) -.0019(13)
N11 .0432(12) .087(2) .0476(12) -.0193(13) .0053(10) -.0031(13)
C12 .0326(12) .051(2) .0397(13) .0028(12) -.0010(11) .0001(13)
N13 .0463(13) .084(2) .0483(12) -.0098(13) .0085(11) .0107(13)
C14 .0404(13) .058(2) .0499(14) -.0077(13) .0141(12) .0005(13)

loop_
_atom_site_label
_atom_site_fract_x
_atom_site_fract_y
_atom_site_fract_z
_atom_site_U_iso_or_equiv
_atom_site_thermal_displace_type
_atom_site_calc_flag
_atom_site_refinement_flags
_atom_site_occupancy
_atom_site_disorder_group
_atom_site_type_symbol
N1 .46970(15) .1559(5) .62940(9) .0379(5) Uani d . 1 . N
C2 .3602(2) .0113(6) .60800(10) .0366(6) Uani d . 1 . C
C3 .3144(2) -.1333(7) .65795(11) .0463(7) Uani d . 1 . C
C4 .3786(2) -.1350(8) .72425(12) .0535(7) Uani d . 1 . C
C5 .4911(2) .0082(8) .74341(11) .0553(7) Uani d . 1 . C
C6 .5334(2) .1518(7) .69586(12) .0492(7) Uani d . 1 . C
N7 .3102(2) .0300(5) .54024(9) .0400(5) Uani d . 1 . N
C8 .2041(2) -.1056(6) .51493(11) .0402(6) Uani d . 1 . C
C9 .1468(2) -.0957(6) .44643(11) .0390(6) Uani d . 1 . C
C10 .0330(2) -.2424(7) .42105(11) .0426(6) Uani d . 1 . C
N11 -.0585(2) -.3587(7) .39961(11) .0606(7) Uani d . 1 . N
C12 .1973(2) .0581(7) .39846(12) .0432(6) Uani d . 1 . C
N13 .2354(2) .1785(7) .35845(11) .0606(7) Uani d . 1 . N
C14 .5203(2) .3233(7) .57948(12) .0489(7) Uani d . 1 . C
H3 .2368 -.2369 .6449 .056 Uiso d . 1 . H
H4 .3451 -.2490 .7606 .065 Uiso d . 1 . H
H5 .5338 .0070 .7910 .068 Uiso d . 1 . H
H6 .6056 .2558 .7046 .060 Uiso d . 1 . H
H8 .1558 -.2299 .5431 .048 Uiso d . 1 . H
H141 .5430 .1568 .5507 .058 Uiso d . 1 . H
H142 .4500 .4836 .5489 .058 Uiso d . 1 . H
H143 .5965 .4461 .6048 .058 Uiso d . 1 . H

loop_
_atom_type_symbol
_atom_type_description
_atom_type_scat_dispersion_real
_atom_type_scat_dispersion_imag
_atom_type_scat_source
C C 0.0033 0.0016 'International Tables Vol C Tables 4.2.6.8 and 6.1.1.4'
H H 0.0000 0.0000 'International Tables Vol C Tables 4.2.6.8 and 6.1.1.4'
N N 0.0061 0.0033 'International Tables Vol C Tables 4.2.6.8 and 6.1.1.4'

loop_
_geom_angle_atom_site_label_1
_geom_angle_atom_site_label_2
_geom_angle_atom_site_label_3
_geom_angle
_geom_angle_publ_flag
C6 N1 C2 121.7(2) yes
C6 N1 C14 119.0(2) yes
C2 N1 C14 119.4(2) yes
N7 C2 N1 114.2(2) yes
N7 C2 C3 128.8(2) yes
N1 C2 C3 117.0(2) yes
C4 C3 C2 120.8(2) ?
C3 C4 C5 120.1(2) ?
C6 C5 C4 118.9(2) ?
C5 C6 N1 121.5(2) ?
C8 N7 C2 118.3(2) yes
N7 C8 C9 121.9(2) yes
C8 C9 C10 120.4(2) ?
C8 C9 C12 122.5(2) ?
C10 C9 C12 117.0(2) ?
N11 C10 C9 178.9(2) ?
N13 C12 C9 178.1(2) ?

loop_
_geom_bond_atom_site_label_1
_geom_bond_atom_site_label_2
_geom_bond_site_symmetry_2
_geom_bond_distance
_geom_bond_publ_flag
N1 C6 . 1.354(3) yes
N1 C2 . 1.359(3) yes
N1 C14 . 1.469(3) yes
C2 N7 . 1.346(3) yes
C2 C3 . 1.398(3) yes
C3 C4 . 1.354(3) yes
C4 C5 . 1.384(4) yes
C5 C6 . 1.332(3) yes
N7 C8 . 1.318(3) yes
C8 C9 . 1.373(3) yes
C9 C10 . 1.411(3) yes
C9 C12 . 1.412(3) yes
C10 N11 . 1.135(3) yes
C12 N13 . 1.137(3) yes

loop_
_geom_torsion_atom_site_label_1
_geom_torsion_atom_site_label_2
_geom_torsion_atom_site_label_3
_geom_torsion_atom_site_label_4
_geom_torsion
_geom_torsion_publ_flag
C6 N1 C2 N7 -178.4(2) ?
C14 N1 C2 N7 2.1(3) ?
C6 N1 C2 C3 1.9(4) ?
C14 N1 C2 C3 -177.7(2) ?
N7 C2 C3 C4 178.7(3) ?
N1 C2 C3 C4 -1.7(4) ?
C2 C3 C4 C5 0.2(4) ?
C3 C4 C5 C6 1.2(4) ?
C4 C5 C6 N1 -1.0(4) ?
C2 N1 C6 C5 -0.6(4) ?
C14 N1 C6 C5 179.0(3) ?
N1 C2 N7 C8 179.6(2) yes
C3 C2 N7 C8 -0.7(4) ?
C2 N7 C8 C9 179.6(2) yes
N7 C8 C9 C10 -179.8(2) ?
N7 C8 C9 C12 0.3(4) yes
C8 C9 C10 N11 18.E1(10) ?
C12 C9 C10 N11 -3.(15) ?
C8 C9 C12 N13 173.(8) ?
C10 C9 C12 N13 -7.(8) ?

loop_
_cod_related_entry_id
_cod_related_entry_database
_cod_related_entry_code
1 ChemSpider 21137031
